data_7049913
loop_
_publ_author_name
'Qian, Jun'
'Yoshikawa, Hirofumi'
'Hu, jingchun'
'Humphrey, Mark G.'
'Zhang, Jinfang'
'Awaga, Kunio'
'Zhang, Chi'

_publ_section_title
;
 Auxiliary ligand-induced structural diversities of
 octacyanometalate-based heterobimetallic coordination polymers towards
 diverse magnetic properties
;
_journal_name_full 'Dalton Transactions'
_journal_paper_doi 10.1039/C9DT00654K
_journal_year 2019
_chemical_formula_moiety 'C32 H56 Cl Co2 Mo N16 O12'
_chemical_formula_sum 'C32 H56 Cl Co2 Mo N16 O12'
_chemical_formula_weight 1106.17
_chemical_name_systematic
;
 ?
;
_space_group_crystal_system tetragonal
_space_group_IT_number 88
_space_group_name_Hall '-I 4ad'
_space_group_name_H-M_alt 'I 41/a'
_symmetry_space_group_name_Hall '-I 4ad'
_symmetry_space_group_name_H-M 'I 41/a :2'
_atom_sites_solution_hydrogens geom
_audit_creation_method SHELXL-2013
_audit_update_record
;
2019-03-28 deposited with the CCDC.    2019-04-30 downloaded from the CCDC.
;
_cell_angle_alpha 90
_cell_angle_beta 90
_cell_angle_gamma 90
_cell_formula_units_Z 4
_cell_length_a 12.3320(17)
_cell_length_b 12.3320(17)
_cell_length_c 34.230(7)
_cell_measurement_reflns_used 1853
_cell_measurement_temperature 293(2)
_cell_measurement_theta_max 14.99
_cell_measurement_theta_min 3.30
_cell_volume 5205.6(15)
_computing_cell_refinement 'CrystalClear (Rigaku Corp., 2000)'
_computing_data_collection 'CrystalClear (Rigaku Corp., 2000)'
_computing_data_reduction 'CrystalClear (Rigaku Corp., 2000)'
_computing_molecular_graphics SHELXTL
_computing_publication_material SHELXTL
_computing_structure_refinement 'SHELXL-2013 (Sheldrick, 2013)'
_computing_structure_solution 'SHELXL-2013 (Sheldrick, 2013)'
_diffrn_ambient_temperature 293(2)
_diffrn_measured_fraction_theta_full 0.992
_diffrn_measured_fraction_theta_max 0.982
_diffrn_measurement_device_type 'CCD area detector'
_diffrn_measurement_method 'phi and omega scans'
_diffrn_radiation_type MoK\a
_diffrn_radiation_wavelength 0.71073
_diffrn_reflns_av_R_equivalents 0.0496
_diffrn_reflns_av_unetI/netI 0.0673
_diffrn_reflns_Laue_measured_fraction_full 0.992
_diffrn_reflns_Laue_measured_fraction_max 0.982
_diffrn_reflns_limit_h_max 12
_diffrn_reflns_limit_h_min -15
_diffrn_reflns_limit_k_max 8
_diffrn_reflns_limit_k_min -15
_diffrn_reflns_limit_l_max 33
_diffrn_reflns_limit_l_min -42
_diffrn_reflns_number 6842
_diffrn_reflns_point_group_measured_fraction_full 0.992
_diffrn_reflns_point_group_measured_fraction_max 0.982
_diffrn_reflns_theta_full 25.242
_diffrn_reflns_theta_max 26.020
_diffrn_reflns_theta_min 3.304
_exptl_absorpt_coefficient_mu 0.984
_exptl_absorpt_correction_T_max 0.854
_exptl_absorpt_correction_T_min 0.805
_exptl_absorpt_correction_type multi-scan
_exptl_absorpt_process_details 'SADABS(Bruker, 2002)'
_exptl_crystal_colour brown
_exptl_crystal_density_diffrn 1.411
_exptl_crystal_density_method 'not measured'
_exptl_crystal_description block
_exptl_crystal_F_000 2275
_exptl_crystal_size_max 0.22
_exptl_crystal_size_mid 0.18
_exptl_crystal_size_min 0.16
_refine_diff_density_max 1.435
_refine_diff_density_min -0.680
_refine_diff_density_rms 0.091
_refine_ls_extinction_method none
_refine_ls_goodness_of_fit_ref 1.116
_refine_ls_hydrogen_treatment constr
_refine_ls_matrix_type full
_refine_ls_number_parameters 146
_refine_ls_number_reflns 2520
_refine_ls_number_restraints 48
_refine_ls_restrained_S_all 1.125
_refine_ls_R_factor_all 0.0736
_refine_ls_R_factor_gt 0.0565
_refine_ls_shift/su_max 0.000
_refine_ls_shift/su_mean 0.000
_refine_ls_structure_factor_coef Fsqd
_refine_ls_weighting_details
;
 w=1/[\s^2^(Fo^2^)+(0.0510P)^2^+9.8594P]
 where P=(Fo^2^+2Fc^2^)/3
;
_refine_ls_weighting_scheme calc
_refine_ls_wR_factor_gt 0.1228
_refine_ls_wR_factor_ref 0.1323
_reflns_Friedel_coverage 0.000
_reflns_number_gt 2043
_reflns_number_total 2520
_reflns_threshold_expression 'I > 2\s(I)'
_cod_data_source_file c9dt00654k2.cif
_cod_data_source_block 975170
_cod_original_cell_volume 5205.6(18)
_cod_database_code 7049913
_shelx_space_group_comment
;
The symmetry employed for this shelxl refinement is uniquely defined
by the following loop, which should always be used as a source of
symmetry information in preference to the above space-group names.
They are only intended as comments.
;
_shelxl_version_number 2013-2

loop_
_space_group_symop_operation_xyz
'x, y, z'
'-y+3/4, x+1/4, z+1/4'
'-x+1/2, -y, z+1/2'
'y+3/4, -x+3/4, z+3/4'
'x+1/2, y+1/2, z+1/2'
'-y+5/4, x+3/4, z+3/4'
'-x+1, -y+1/2, z+1'
'y+5/4, -x+5/4, z+5/4'
'-x, -y, -z'
'y-3/4, -x-1/4, -z-1/4'
'x-1/2, y, -z-1/2'
'-y-3/4, x-3/4, -z-3/4'
'-x+1/2, -y+1/2, -z+1/2'
'y-1/4, -x+1/4, -z+1/4'
'x, y+1/2, -z'
'-y-1/4, x-1/4, -z-1/4'

loop_
_atom_site_label
_atom_site_type_symbol
_atom_site_fract_x
_atom_site_fract_y
_atom_site_fract_z
_atom_site_U_iso_or_equiv
_atom_site_adp_type
_atom_site_occupancy
_atom_site_site_symmetry_order
_atom_site_calc_flag
_atom_site_refinement_flags_posn
_atom_site_refinement_flags_adp
_atom_site_refinement_flags_occupancy
Mo1 Mo -0.5000 -0.2500 0.1250 0.0200(2) Uani 1 4 d S T P
Co1 Co -0.7500 -0.2500 0.2500 0.0239(2) Uani 1 2 d S . P
O1 O -0.8642(2) -0.1845(2) 0.21004(8) 0.0311(7) Uani 1 1 d . . .
O2 O -0.8165(2) -0.4039(2) 0.24564(8) 0.0319(7) Uani 1 1 d . . .
N1 N -0.6469(3) -0.2857(3) 0.20426(10) 0.0260(8) Uani 1 1 d . . .
N2 N -0.5602(4) -0.0011(3) 0.15378(11) 0.0397(10) Uani 1 1 d . . .
N3 N -0.8973(3) -0.0973(3) 0.15208(11) 0.0341(9) Uani 1 1 d . . .
N4 N -0.9488(3) -0.5306(3) 0.24584(12) 0.0376(10) Uani 1 1 d . . .
C1 C -0.5974(3) -0.2762(3) 0.17615(12) 0.0226(9) Uani 1 1 d . U .
C2 C -0.5395(3) -0.0872(4) 0.14326(11) 0.0264(9) Uani 1 1 d . U .
C3 C -0.8339(4) -0.1344(4) 0.18009(13) 0.0324(10) Uani 1 1 d . U .
H3A H -0.7598 -0.1224 0.1774 0.039 Uiso 1 1 calc R U .
C4 C -0.9130(4) -0.4306(3) 0.24990(12) 0.0296(10) Uani 1 1 d . U .
H4A H -0.9628 -0.3769 0.2563 0.036 Uiso 1 1 calc R U .
C5 C -1.0143(4) -0.1095(5) 0.15322(15) 0.0495(14) Uani 1 1 d . U .
H5A H -1.0349 -0.1446 0.1771 0.074 Uiso 1 1 calc R U .
H5B H -1.0375 -0.1525 0.1314 0.074 Uiso 1 1 calc R U .
H5C H -1.0478 -0.0393 0.1519 0.074 Uiso 1 1 calc R U .
C6 C -0.8517(5) -0.0448(5) 0.11750(15) 0.0530(15) Uani 1 1 d . U .
H6A H -0.7743 -0.0409 0.1200 0.079 Uiso 1 1 calc R U .
H6B H -0.8808 0.0271 0.1151 0.079 Uiso 1 1 calc R U .
H6C H -0.8702 -0.0861 0.0947 0.079 Uiso 1 1 calc R U .
C7 C -0.8759(5) -0.6180(5) 0.2362(3) 0.085(2) Uani 1 1 d . U .
H7A H -0.8043 -0.5895 0.2322 0.128 Uiso 1 1 calc R U .
H7B H -0.9003 -0.6532 0.2128 0.128 Uiso 1 1 calc R U .
H7C H -0.8746 -0.6694 0.2573 0.128 Uiso 1 1 calc R U .
C8 C -1.0621(4) -0.5594(4) 0.25302(16) 0.0496(14) Uani 1 1 d . U .
H8A H -1.1030 -0.4948 0.2584 0.074 Uiso 1 1 calc R U .
H8B H -1.0663 -0.6076 0.2750 0.074 Uiso 1 1 calc R U .
H8C H -1.0915 -0.5945 0.2303 0.074 Uiso 1 1 calc R U .
Cl1 Cl -1.0000 -0.7500 0.1250 0.0740(10) Uani 1 4 d S T P
O3 O -0.9532(4) -0.6686(5) 0.10049(18) 0.1108(19) Uani 1 1 d . . .

loop_
_atom_site_aniso_label
_atom_site_aniso_U_11
_atom_site_aniso_U_22
_atom_site_aniso_U_33
_atom_site_aniso_U_23
_atom_site_aniso_U_13
_atom_site_aniso_U_12
Mo1 0.0230(3) 0.0230(3) 0.0141(4) 0.000 0.000 0.000
Co1 0.0269(5) 0.0272(5) 0.0177(4) 0.0011(3) 0.0035(3) -0.0037(4)
O1 0.0318(17) 0.0388(18) 0.0227(15) 0.0022(14) -0.0003(13) -0.0033(15)
O2 0.0332(17) 0.0309(17) 0.0315(17) -0.0023(14) 0.0046(14) -0.0064(15)
N1 0.0280(19) 0.0279(19) 0.0221(18) 0.0009(15) 0.0021(16) -0.0003(16)
N2 0.054(3) 0.029(2) 0.036(2) 0.0010(18) 0.001(2) 0.002(2)
N3 0.038(2) 0.039(2) 0.0252(19) 0.0085(17) 0.0016(17) 0.0073(19)
N4 0.033(2) 0.032(2) 0.048(2) -0.0047(19) 0.0036(19) -0.0035(19)
C1 0.027(2) 0.020(2) 0.021(2) 0.0011(17) -0.0034(18) -0.0011(18)
C2 0.029(2) 0.031(2) 0.018(2) 0.0009(19) 0.0014(18) -0.002(2)
C3 0.032(2) 0.033(2) 0.033(2) 0.002(2) 0.004(2) 0.004(2)
C4 0.037(3) 0.024(2) 0.028(2) -0.0015(19) 0.000(2) 0.000(2)
C5 0.045(3) 0.060(3) 0.044(3) 0.011(3) -0.010(3) 0.000(3)
C6 0.064(4) 0.054(3) 0.041(3) 0.018(3) 0.010(3) 0.015(3)
C7 0.054(4) 0.040(3) 0.162(7) -0.028(4) 0.021(4) -0.006(3)
C8 0.034(3) 0.043(3) 0.071(4) 0.001(3) -0.001(3) -0.013(2)
Cl1 0.0462(11) 0.0462(11) 0.130(3) 0.000 0.000 0.000
O3 0.085(4) 0.101(4) 0.146(5) 0.030(4) 0.012(4) -0.018(3)

loop_
_atom_type_symbol
_atom_type_description
_atom_type_scat_dispersion_real
_atom_type_scat_dispersion_imag
_atom_type_scat_source
C C 0.0033 0.0016 'International Tables Vol C Tables 4.2.6.8 and 6.1.1.4'
Cl Cl 0.1484 0.1585 'International Tables Vol C Tables 4.2.6.8 and 6.1.1.4'
Co Co 0.3494 0.9721 'International Tables Vol C Tables 4.2.6.8 and 6.1.1.4'
Mo Mo -1.6832 0.6857 'International Tables Vol C Tables 4.2.6.8 and 6.1.1.4'
N N 0.0061 0.0033 'International Tables Vol C Tables 4.2.6.8 and 6.1.1.4'
O O 0.0106 0.0060 'International Tables Vol C Tables 4.2.6.8 and 6.1.1.4'
H H 0.0000 0.0000 'International Tables Vol C Tables 4.2.6.8 and 6.1.1.4'

loop_
_geom_angle_atom_site_label_1
_geom_angle_atom_site_label_2
_geom_angle_atom_site_label_3
_geom_angle
_geom_angle_site_symmetry_1
_geom_angle_site_symmetry_3
C1 Mo1 C1 70.8(2) . 7_344
C1 Mo1 C1 131.65(13) . 12_566
C1 Mo1 C1 131.65(13) 7_344 12_566
C1 Mo1 C1 131.65(13) . 14_545
C1 Mo1 C1 131.65(13) 7_344 14_545
C1 Mo1 C1 70.8(2) 12_566 14_545
C1 Mo1 C2 77.15(15) . .
C1 Mo1 C2 75.53(15) 7_344 .
C1 Mo1 C2 142.21(15) 12_566 .
C1 Mo1 C2 71.46(15) 14_545 .
C1 Mo1 C2 71.46(15) . 12_566
C1 Mo1 C2 142.22(15) 7_344 12_566
C1 Mo1 C2 77.15(15) 12_566 12_566
C1 Mo1 C2 75.53(15) 14_545 12_566
C2 Mo1 C2 94.81(6) . 12_566
C1 Mo1 C2 142.22(15) . 14_545
C1 Mo1 C2 71.46(15) 7_344 14_545
C1 Mo1 C2 75.53(15) 12_566 14_545
C1 Mo1 C2 77.15(15) 14_545 14_545
C2 Mo1 C2 94.81(6) . 14_545
C2 Mo1 C2 146.3(2) 12_566 14_545
C1 Mo1 C2 75.53(15) . 7_344
C1 Mo1 C2 77.15(15) 7_344 7_344
C1 Mo1 C2 71.46(15) 12_566 7_344
C1 Mo1 C2 142.22(15) 14_545 7_344
C2 Mo1 C2 146.3(2) . 7_344
C2 Mo1 C2 94.81(6) 12_566 7_344
C2 Mo1 C2 94.81(6) 14_545 7_344
N1 Co1 N1 180.0 . 13_345
N1 Co1 O2 89.63(13) . .
N1 Co1 O2 90.37(13) 13_345 .
N1 Co1 O2 90.37(13) . 13_345
N1 Co1 O2 89.63(13) 13_345 13_345
O2 Co1 O2 180.00(6) . 13_345
N1 Co1 O1 90.07(12) . .
N1 Co1 O1 89.93(12) 13_345 .
O2 Co1 O1 92.28(12) . .
O2 Co1 O1 87.72(12) 13_345 .
N1 Co1 O1 89.93(12) . 13_345
N1 Co1 O1 90.07(12) 13_345 13_345
O2 Co1 O1 87.72(12) . 13_345
O2 Co1 O1 92.28(12) 13_345 13_345
O1 Co1 O1 180.0 . 13_345
C3 O1 Co1 121.1(3) . .
C4 O2 Co1 127.8(3) . .
C1 N1 Co1 160.6(3) . .
C3 N3 C5 122.3(4) . .
C3 N3 C6 120.9(4) . .
C5 N3 C6 116.7(4) . .
C4 N4 C7 121.0(5) . .
C4 N4 C8 122.0(4) . .
C7 N4 C8 117.0(4) . .
N1 C1 Mo1 176.5(4) . .
N2 C2 Mo1 178.6(4) . .
O1 C3 N3 126.0(4) . .
O1 C3 H3A 117.0 . .
N3 C3 H3A 117.0 . .
O2 C4 N4 123.8(4) . .
O2 C4 H4A 118.1 . .
N4 C4 H4A 118.1 . .
N3 C5 H5A 109.5 . .
N3 C5 H5B 109.5 . .
H5A C5 H5B 109.5 . .
N3 C5 H5C 109.5 . .
H5A C5 H5C 109.5 . .
H5B C5 H5C 109.5 . .
N3 C6 H6A 109.5 . .
N3 C6 H6B 109.5 . .
H6A C6 H6B 109.5 . .
N3 C6 H6C 109.5 . .
H6A C6 H6C 109.5 . .
H6B C6 H6C 109.5 . .
N4 C7 H7A 109.5 . .
N4 C7 H7B 109.5 . .
H7A C7 H7B 109.5 . .
N4 C7 H7C 109.5 . .
H7A C7 H7C 109.5 . .
H7B C7 H7C 109.5 . .
N4 C8 H8A 109.5 . .
N4 C8 H8B 109.5 . .
H8A C8 H8B 109.5 . .
N4 C8 H8C 109.5 . .
H8A C8 H8C 109.5 . .
H8B C8 H8C 109.5 . .
O3 Cl1 O3 110.1(3) 7_234 14_535
O3 Cl1 O3 110.1(3) 7_234 12_466
O3 Cl1 O3 108.1(5) 14_535 12_466
O3 Cl1 O3 108.1(5) 7_234 .
O3 Cl1 O3 110.1(3) 14_535 .
O3 Cl1 O3 110.1(3) 12_466 .

loop_
_geom_bond_atom_site_label_1
_geom_bond_atom_site_label_2
_geom_bond_distance
_geom_bond_site_symmetry_2
Mo1 C1 2.148(4) .
Mo1 C1 2.148(4) 7_344
Mo1 C1 2.148(4) 12_566
Mo1 C1 2.148(4) 14_545
Mo1 C2 2.158(5) .
Mo1 C2 2.158(5) 12_566
Mo1 C2 2.158(5) 14_545
Mo1 C2 2.158(5) 7_344
Co1 N1 2.064(3) .
Co1 N1 2.064(3) 13_345
Co1 O2 2.073(3) .
Co1 O2 2.073(3) 13_345
Co1 O1 2.123(3) .
Co1 O1 2.123(3) 13_345
O1 C3 1.254(5) .
O2 C4 1.244(5) .
N1 C1 1.146(5) .
N2 C2 1.150(5) .
N3 C3 1.319(6) .
N3 C5 1.451(6) .
N3 C6 1.461(6) .
N4 C4 1.317(5) .
N4 C7 1.441(7) .
N4 C8 1.462(6) .
C3 H3A 0.9300 .
C4 H4A 0.9300 .
C5 H5A 0.9600 .
C5 H5B 0.9600 .
C5 H5C 0.9600 .
C6 H6A 0.9600 .
C6 H6B 0.9600 .
C6 H6C 0.9600 .
C7 H7A 0.9600 .
C7 H7B 0.9600 .
C7 H7C 0.9600 .
C8 H8A 0.9600 .
C8 H8B 0.9600 .
C8 H8C 0.9600 .
Cl1 O3 1.430(5) 7_234
Cl1 O3 1.430(5) 14_535
Cl1 O3 1.430(5) 12_466
Cl1 O3 1.430(5) .

loop_
_geom_torsion_atom_site_label_1
_geom_torsion_atom_site_label_2
_geom_torsion_atom_site_label_3
_geom_torsion_atom_site_label_4
_geom_torsion
Co1 O1 C3 N3 174.9(3)
C5 N3 C3 O1 0.9(7)
C6 N3 C3 O1 -176.9(4)
Co1 O2 C4 N4 178.6(3)
C7 N4 C4 O2 0.6(8)
C8 N4 C4 O2 176.9(4)
